data_4032261
loop_
_publ_author_name
'Xuan, Sunting'
'Zhao, Ning'
'Ke, Xiangyi'
'Zhou, Zehua'
'Fronczek, Frank R.'
'Kadish, Karl M.'
'Smith, Kevin M.'
'Vicente, M Gra\,ca H'

_publ_section_title
;
 Synthesis and Spectroscopic Investigation of a Series of Push-Pull Boron
 Dipyrromethenes (BODIPYs).
;
_journal_issue 5
_journal_name_full 'The Journal of organic chemistry'
_journal_page_first 2545
_journal_page_last 2557
_journal_paper_doi 10.1021/acs.joc.6b02941
_journal_volume 82
_journal_year 2017
_chemical_formula_moiety 'C44 H31 B F2 N4 O3, C H Cl3 '
_chemical_formula_sum 'C45 H32 B Cl3 F2 N4 O3'
_chemical_formula_weight 831.90
_space_group_crystal_system triclinic
_space_group_IT_number 2
_space_group_name_Hall '-P 1'
_space_group_name_H-M_alt 'P -1'
_symmetry_space_group_name_Hall '-P 1'
_symmetry_space_group_name_H-M 'P -1'
_atom_sites_solution_hydrogens geom
_audit_creation_method SHELXL-97
_cell_angle_alpha 75.674(7)
_cell_angle_beta 89.346(7)
_cell_angle_gamma 78.359(7)
_cell_formula_units_Z 2
_cell_length_a 10.3829(9)
_cell_length_b 14.3659(14)
_cell_length_c 15.0975(14)
_cell_measurement_reflns_used 3788
_cell_measurement_temperature 90.0(5)
_cell_measurement_theta_max 65.02
_cell_measurement_theta_min 3.02
_cell_volume 2135.3(4)
_computing_cell_refinement 'Bruker SAINT'
_computing_data_collection 'Bruker APEX2'
_computing_data_reduction 'Bruker SAINT'
_computing_publication_material 'SHELXL-97 (Sheldrick, 2008)'
_computing_structure_refinement 'SHELXL-97 (Sheldrick, 2008)'
_computing_structure_solution 'SHELXS-97 (Sheldrick, 2008)'
_diffrn_ambient_temperature 90.0(5)
_diffrn_measured_fraction_theta_full 0.940
_diffrn_measured_fraction_theta_max 0.927
_diffrn_measurement_device_type 'Bruker Kappa APEX-II DUO'
_diffrn_measurement_method '\f and \w scans'
_diffrn_radiation_monochromator 'QUAZAR multilayer optics'
_diffrn_radiation_source 'I\mS microfocus'
_diffrn_radiation_type CuK\a
_diffrn_radiation_wavelength 1.54184
_diffrn_reflns_av_R_equivalents 0.0613
_diffrn_reflns_av_unetI/netI 0.0679
_diffrn_reflns_Laue_measured_fraction_full 0.940
_diffrn_reflns_Laue_measured_fraction_max 0.927
_diffrn_reflns_number 19963
_diffrn_reflns_point_group_measured_fraction_full 0.940
_diffrn_reflns_point_group_measured_fraction_max 0.927
_diffrn_reflns_theta_full 67.684
_diffrn_reflns_theta_max 68.418
_diffrn_reflns_theta_min 3.023
_exptl_absorpt_coefficient_mu 2.382
_exptl_absorpt_correction_T_max 0.9705
_exptl_absorpt_correction_T_min 0.7640
_exptl_absorpt_correction_type multi-scan
_exptl_absorpt_process_details 'SADABS (Sheldrick, 2004)'
_exptl_crystal_colour blue
_exptl_crystal_density_diffrn 1.294
_exptl_crystal_description fragment
_exptl_crystal_F_000 856
_exptl_crystal_size_max 0.120
_exptl_crystal_size_mid 0.060
_exptl_crystal_size_min 0.030
_platon_squeeze_details
;
;
_refine_diff_density_max 1.238
_refine_diff_density_min -0.936
_refine_diff_density_rms 0.103
_refine_ls_extinction_method none
_refine_ls_goodness_of_fit_ref 1.280
_refine_ls_hydrogen_treatment constr
_refine_ls_matrix_type full
_refine_ls_number_parameters 534
_refine_ls_number_reflns 7279
_refine_ls_number_restraints 0
_refine_ls_restrained_S_all 1.280
_refine_ls_R_factor_all 0.1289
_refine_ls_R_factor_gt 0.1046
_refine_ls_shift/su_max 0.000
_refine_ls_shift/su_mean 0.000
_refine_ls_structure_factor_coef Fsqd
_refine_ls_weighting_details 'w=1/[\s^2^(Fo^2^)+(0.2000P)^2^] where P=(Fo^2^+2Fc^2^)/3'
_refine_ls_weighting_scheme calc
_refine_ls_wR_factor_gt 0.3218
_refine_ls_wR_factor_ref 0.3413
_reflns_Friedel_coverage 0.000
_reflns_number_gt 5062
_reflns_number_total 7279
_reflns_threshold_expression 'I > 2\s(I)'
_cod_data_source_file jo6b02941_si_001.cif
_cod_data_source_block Compound8
_cod_database_code 4032261

loop_
_space_group_symop_operation_xyz
'x, y, z'
'-x, -y, -z'

loop_
_atom_site_label
_atom_site_type_symbol
_atom_site_fract_x
_atom_site_fract_y
_atom_site_fract_z
_atom_site_U_iso_or_equiv
_atom_site_adp_type
_atom_site_occupancy
_atom_site_site_symmetry_order
_atom_site_calc_flag
_atom_site_refinement_flags_posn
_atom_site_refinement_flags_adp
_atom_site_refinement_flags_occupancy
_atom_site_disorder_assembly
_atom_site_disorder_group
F1 F 0.6300(3) 0.7008(2) 0.0191(2) 0.0377(7) Uani 1 1 d . . . . .
F2 F 0.7243(3) 0.8128(2) 0.0638(2) 0.0386(7) Uani 1 1 d . . . . .
O1 O 0.1047(3) 0.9021(3) 0.1029(3) 0.0407(9) Uani 1 1 d . . . . .
O2 O 0.1171(7) 1.2094(7) -0.4351(5) 0.135(4) Uani 1 1 d . . . . .
O3 O 0.8122(6) 0.4558(4) 0.3993(3) 0.0752(15) Uani 1 1 d . . . . .
N1 N 0.6635(4) 0.8398(3) -0.0974(3) 0.0315(9) Uani 1 1 d . . . . .
N2 N 0.8567(4) 0.7088(3) -0.0174(3) 0.0308(9) Uani 1 1 d . . . . .
N3 N 1.2544(8) 0.9287(7) -0.5369(5) 0.094(2) Uani 1 1 d . . . . .
N4 N 1.6402(7) 0.3124(5) 0.1934(5) 0.0773(19) Uani 1 1 d . . . . .
C1 C 0.5411(5) 0.8918(4) -0.1226(3) 0.0323(10) Uani 1 1 d . . . . .
C2 C 0.5383(5) 0.9486(4) -0.2157(3) 0.0333(10) Uani 1 1 d . . . . .
C3 C 0.6643(5) 0.9283(4) -0.2445(3) 0.0354(11) Uani 1 1 d . . . . .
H3 H 0.6935 0.9554 -0.3033 0.042 Uiso 1 1 calc R U . . .
C4 C 0.7438(5) 0.8601(4) -0.1718(3) 0.0338(10) Uani 1 1 d . . . . .
C5 C 0.8742(5) 0.8127(4) -0.1689(4) 0.0345(11) Uani 1 1 d . . . . .
C6 C 0.9302(5) 0.7396(4) -0.0936(4) 0.0352(11) Uani 1 1 d . . . . .
C7 C 1.0623(5) 0.6885(4) -0.0740(4) 0.0359(11) Uani 1 1 d . . . . .
H7 H 1.1335 0.6947 -0.1136 0.043 Uiso 1 1 calc R U . . .
C8 C 1.0685(5) 0.6283(4) 0.0127(4) 0.0345(11) Uani 1 1 d . . . . .
C9 C 0.9402(5) 0.6412(4) 0.0470(3) 0.0329(10) Uani 1 1 d . . . . .
C10 C 0.4286(5) 0.8898(4) -0.0636(3) 0.0331(10) Uani 1 1 d . . . . .
C11 C 0.3058(5) 0.8803(4) -0.0968(3) 0.0341(10) Uani 1 1 d . . . . .
H11 H 0.2977 0.8721 -0.1569 0.041 Uiso 1 1 calc R U . . .
C12 C 0.1972(5) 0.8829(4) -0.0421(4) 0.0359(11) Uani 1 1 d . . . . .
H12 H 0.1159 0.8749 -0.0645 0.043 Uiso 1 1 calc R U . . .
C13 C 0.2070(5) 0.8969(4) 0.0441(3) 0.0339(11) Uani 1 1 d . . . . .
C14 C 0.3256(5) 0.9068(4) 0.0783(3) 0.0345(10) Uani 1 1 d . . . . .
H14 H 0.3314 0.9172 0.1377 0.041 Uiso 1 1 calc R U . . .
C15 C 0.4345(5) 0.9017(3) 0.0258(3) 0.0316(10) Uani 1 1 d . . . . .
H15 H 0.5160 0.9063 0.0506 0.038 Uiso 1 1 calc R U . . .
C16 C -0.0125(5) 0.8745(4) 0.0782(4) 0.0419(12) Uani 1 1 d . . . . .
H16A H -0.0429 0.9122 0.0160 0.063 Uiso 1 1 calc R U . . .
H16B H -0.0811 0.8881 0.1210 0.063 Uiso 1 1 calc R U . . .
H16C H 0.0065 0.8042 0.0806 0.063 Uiso 1 1 calc R U . . .
C17 C 0.4273(5) 1.0173(4) -0.2709(4) 0.0371(11) Uani 1 1 d . . . . .
C18 C 0.4128(6) 1.0231(5) -0.3632(4) 0.0542(15) Uani 1 1 d . . . . .
H18 H 0.4736 0.9806 -0.3903 0.065 Uiso 1 1 calc R U . . .
C19 C 0.3113(7) 1.0898(6) -0.4166(5) 0.070(2) Uani 1 1 d . . . . .
H19 H 0.3038 1.0939 -0.4802 0.084 Uiso 1 1 calc R U . . .
C20 C 0.2216(8) 1.1501(6) -0.3777(5) 0.072(2) Uani 1 1 d . . . . .
C21 C 0.2397(6) 1.1513(5) -0.2880(5) 0.0582(16) Uani 1 1 d . . . . .
H21 H 0.1829 1.1983 -0.2632 0.070 Uiso 1 1 calc R U . . .
C22 C 0.3396(5) 1.0848(4) -0.2342(4) 0.0387(11) Uani 1 1 d . . . . .
H22 H 0.3496 1.0843 -0.1717 0.046 Uiso 1 1 calc R U . . .
C23 C 0.0110(16) 1.2635(15) -0.409(2) 0.239(15) Uani 1 1 d . . . . .
H23A H -0.0475 1.2981 -0.4629 0.358 Uiso 1 1 calc R U . . .
H23B H -0.0355 1.2208 -0.3652 0.358 Uiso 1 1 calc R U . . .
H23C H 0.0375 1.3113 -0.3808 0.358 Uiso 1 1 calc R U . . .
C24 C 0.9562(5) 0.8380(4) -0.2491(4) 0.0421(12) Uani 1 1 d . . . . .
C25 C 0.9759(7) 0.9326(5) -0.2797(5) 0.0566(16) Uani 1 1 d . . . . .
H25 H 0.9356 0.9818 -0.2503 0.068 Uiso 1 1 calc R U . . .
C26 C 1.0556(7) 0.9561(6) -0.3545(6) 0.071(2) Uani 1 1 d . . . . .
H26 H 1.0704 1.0209 -0.3752 0.085 Uiso 1 1 calc R U . . .
C27 C 1.1115(6) 0.8855(6) -0.3970(5) 0.0601(17) Uani 1 1 d . . . . .
C28 C 1.0918(8) 0.7876(7) -0.3654(5) 0.072(2) Uani 1 1 d . . . . .
H28 H 1.1308 0.7383 -0.3950 0.087 Uiso 1 1 calc R U . . .
C29 C 1.0159(7) 0.7657(5) -0.2916(5) 0.0588(16) Uani 1 1 d . . . . .
H29 H 1.0037 0.7003 -0.2691 0.071 Uiso 1 1 calc R U . . .
C30 C 1.1930(8) 0.9098(7) -0.4740(6) 0.077(2) Uani 1 1 d . . . . .
C31 C 1.1902(5) 0.5619(4) 0.0606(4) 0.0355(11) Uani 1 1 d . . . . .
C32 C 1.3084(5) 0.5948(4) 0.0504(4) 0.0390(11) Uani 1 1 d . . . . .
H32 H 1.3095 0.6602 0.0175 0.047 Uiso 1 1 calc R U . . .
C33 C 1.4250(5) 0.5309(4) 0.0888(4) 0.0440(13) Uani 1 1 d . . . . .
H33 H 1.5060 0.5526 0.0825 0.053 Uiso 1 1 calc R U . . .
C34 C 1.4218(5) 0.4372(4) 0.1353(4) 0.0440(13) Uani 1 1 d . . . . .
C35 C 1.3034(5) 0.4034(4) 0.1471(4) 0.0431(12) Uani 1 1 d . . . . .
H35 H 1.3028 0.3381 0.1805 0.052 Uiso 1 1 calc R U . . .
C36 C 1.1892(5) 0.4656(4) 0.1099(4) 0.0388(12) Uani 1 1 d . . . . .
H36 H 1.1085 0.4435 0.1174 0.047 Uiso 1 1 calc R U . . .
C37 C 1.5430(5) 0.3686(5) 0.1717(5) 0.0579(17) Uani 1 1 d . . . . .
C38 C 0.9013(5) 0.5949(4) 0.1371(3) 0.0351(11) Uani 1 1 d . . . . .
C39 C 0.9720(6) 0.5992(5) 0.2147(4) 0.0486(14) Uani 1 1 d . . . . .
H39 H 1.0407 0.6350 0.2070 0.058 Uiso 1 1 calc R U . . .
C40 C 0.9428(7) 0.5522(6) 0.3017(5) 0.0656(19) Uani 1 1 d . . . . .
H40 H 0.9915 0.5554 0.3534 0.079 Uiso 1 1 calc R U . . .
C41 C 0.8427(7) 0.5007(5) 0.3132(4) 0.0573(16) Uani 1 1 d . . . . .
C42 C 0.7721(6) 0.4963(4) 0.2375(4) 0.0455(13) Uani 1 1 d . . . . .
H42 H 0.7027 0.4612 0.2454 0.055 Uiso 1 1 calc R U . . .
C43 C 0.8020(5) 0.5422(4) 0.1513(4) 0.0368(11) Uani 1 1 d . . . . .
H43 H 0.7534 0.5378 0.1000 0.044 Uiso 1 1 calc R U . . .
C44A C 0.712(2) 0.4267(17) 0.4152(17) 0.107(8) Uani 0.54(2) 1 d . . P A 1
H44A H 0.7095 0.3970 0.4809 0.161 Uiso 0.54(2) 1 calc R U P A 1
H44B H 0.6365 0.4819 0.3967 0.161 Uiso 0.54(2) 1 calc R U P A 1
H44C H 0.7068 0.3776 0.3811 0.161 Uiso 0.54(2) 1 calc R U P A 1
C44B C 0.873(4) 0.461(2) 0.4741(14) 0.151(16) Uani 0.46(2) 1 d . . P A 2
H44D H 0.8353 0.4232 0.5280 0.226 Uiso 0.46(2) 1 calc R U P A 2
H44E H 0.9667 0.4327 0.4731 0.226 Uiso 0.46(2) 1 calc R U P A 2
H44F H 0.8605 0.5292 0.4767 0.226 Uiso 0.46(2) 1 calc R U P A 2
B1 B 0.7138(5) 0.7637(4) -0.0039(4) 0.0340(12) Uani 1 1 d . . . . .
Cl1 Cl -0.3071(2) 1.40395(15) -0.31140(14) 0.0737(6) Uani 1 1 d . . . . .
Cl2 Cl -0.5209(2) 1.31279(19) -0.23922(18) 0.0886(7) Uani 1 1 d . . . . .
Cl3 Cl -0.3185(3) 1.20772(17) -0.32850(15) 0.0927(8) Uani 1 1 d . . . . .
C45 C -0.3517(8) 1.2937(6) -0.2604(6) 0.074(2) Uani 1 1 d . . . . .
H45 H -0.3011 1.2646 -0.2007 0.089 Uiso 1 1 calc R U . . .

loop_
_atom_site_aniso_label
_atom_site_aniso_U_11
_atom_site_aniso_U_22
_atom_site_aniso_U_33
_atom_site_aniso_U_23
_atom_site_aniso_U_13
_atom_site_aniso_U_12
F1 0.0264(14) 0.0402(15) 0.0453(16) -0.0067(12) 0.0059(12) -0.0091(12)
F2 0.0251(14) 0.0508(17) 0.0438(16) -0.0232(13) 0.0062(12) -0.0032(12)
O1 0.0234(17) 0.054(2) 0.052(2) -0.0215(17) 0.0151(15) -0.0151(15)
O2 0.076(4) 0.190(8) 0.080(4) 0.015(5) -0.004(3) 0.052(5)
O3 0.083(4) 0.098(4) 0.037(2) -0.001(2) 0.010(2) -0.021(3)
N1 0.0193(19) 0.037(2) 0.038(2) -0.0091(17) 0.0080(16) -0.0071(16)
N2 0.0200(19) 0.038(2) 0.037(2) -0.0143(17) 0.0070(16) -0.0052(16)
N3 0.077(5) 0.128(6) 0.073(4) -0.012(4) 0.050(4) -0.029(4)
N4 0.071(4) 0.081(4) 0.083(4) -0.038(4) -0.005(4) 0.000(3)
C1 0.022(2) 0.041(3) 0.039(2) -0.016(2) 0.0074(19) -0.0096(19)
C2 0.028(2) 0.036(2) 0.037(2) -0.011(2) 0.0069(19) -0.010(2)
C3 0.030(2) 0.041(3) 0.035(2) -0.011(2) 0.0095(19) -0.006(2)
C4 0.027(2) 0.037(2) 0.040(2) -0.010(2) 0.014(2) -0.012(2)
C5 0.021(2) 0.039(3) 0.048(3) -0.015(2) 0.014(2) -0.012(2)
C6 0.022(2) 0.043(3) 0.046(3) -0.018(2) 0.015(2) -0.011(2)
C7 0.024(2) 0.039(3) 0.048(3) -0.019(2) 0.009(2) -0.006(2)
C8 0.019(2) 0.042(3) 0.047(3) -0.024(2) 0.003(2) -0.0023(19)
C9 0.024(2) 0.038(3) 0.041(3) -0.017(2) 0.0044(19) -0.0081(19)
C10 0.024(2) 0.040(3) 0.037(2) -0.012(2) 0.0072(19) -0.0061(19)
C11 0.026(2) 0.039(3) 0.038(3) -0.012(2) 0.006(2) -0.0053(19)
C12 0.028(2) 0.040(3) 0.044(3) -0.016(2) 0.005(2) -0.010(2)
C13 0.026(2) 0.034(2) 0.041(3) -0.008(2) 0.013(2) -0.0070(19)
C14 0.026(2) 0.041(3) 0.038(2) -0.011(2) 0.0110(19) -0.008(2)
C15 0.028(2) 0.033(2) 0.034(2) -0.0090(19) 0.0021(19) -0.0051(19)
C16 0.020(2) 0.047(3) 0.063(3) -0.019(3) 0.010(2) -0.011(2)
C17 0.026(2) 0.043(3) 0.040(3) -0.007(2) 0.007(2) -0.006(2)
C18 0.037(3) 0.074(4) 0.044(3) -0.014(3) 0.007(2) 0.005(3)
C19 0.057(4) 0.095(6) 0.045(3) -0.016(3) 0.001(3) 0.012(4)
C20 0.054(4) 0.088(5) 0.056(4) -0.008(4) -0.003(3) 0.016(4)
C21 0.038(3) 0.063(4) 0.063(4) -0.010(3) 0.007(3) 0.007(3)
C22 0.030(3) 0.049(3) 0.037(3) -0.012(2) 0.006(2) -0.006(2)
C23 0.116(12) 0.213(18) 0.42(4) -0.22(2) -0.118(17) 0.081(12)
C24 0.028(3) 0.057(3) 0.041(3) -0.009(2) 0.014(2) -0.011(2)
C25 0.052(4) 0.052(3) 0.067(4) -0.015(3) 0.037(3) -0.014(3)
C26 0.056(4) 0.061(4) 0.085(5) -0.002(4) 0.040(4) -0.012(3)
C27 0.040(3) 0.085(5) 0.052(3) -0.014(3) 0.026(3) -0.011(3)
C28 0.071(5) 0.089(5) 0.062(4) -0.032(4) 0.036(4) -0.017(4)
C29 0.055(4) 0.061(4) 0.062(4) -0.020(3) 0.022(3) -0.011(3)
C30 0.063(5) 0.099(6) 0.066(5) -0.023(4) 0.033(4) -0.010(4)
C31 0.020(2) 0.042(3) 0.048(3) -0.021(2) 0.006(2) -0.0017(19)
C32 0.024(2) 0.051(3) 0.047(3) -0.022(2) 0.005(2) -0.007(2)
C33 0.025(3) 0.051(3) 0.059(3) -0.018(3) 0.002(2) -0.009(2)
C34 0.021(2) 0.055(3) 0.055(3) -0.021(3) 0.000(2) 0.003(2)
C35 0.031(3) 0.044(3) 0.057(3) -0.020(2) 0.000(2) -0.004(2)
C36 0.026(2) 0.042(3) 0.054(3) -0.023(2) -0.002(2) -0.004(2)
C37 0.020(3) 0.066(4) 0.079(4) -0.008(3) -0.014(3) 0.000(3)
C38 0.024(2) 0.047(3) 0.036(2) -0.018(2) 0.0019(19) -0.003(2)
C39 0.041(3) 0.071(4) 0.042(3) -0.026(3) -0.004(2) -0.016(3)
C40 0.059(4) 0.097(5) 0.044(3) -0.024(3) -0.010(3) -0.015(4)
C41 0.063(4) 0.064(4) 0.036(3) -0.009(3) 0.007(3) 0.003(3)
C42 0.038(3) 0.057(3) 0.042(3) -0.015(2) 0.009(2) -0.009(2)
C43 0.029(2) 0.043(3) 0.039(3) -0.010(2) 0.002(2) -0.009(2)
C44A 0.077(13) 0.118(16) 0.125(17) -0.013(13) 0.015(11) -0.037(11)
C44B 0.30(5) 0.13(2) 0.041(11) -0.008(11) 0.020(16) -0.11(3)
B1 0.022(3) 0.044(3) 0.038(3) -0.011(2) 0.012(2) -0.010(2)
Cl1 0.0703(12) 0.0761(12) 0.0728(11) -0.0088(9) 0.0055(9) -0.0231(9)
Cl2 0.0582(11) 0.1063(16) 0.1022(16) -0.0207(13) 0.0115(10) -0.0259(11)
Cl3 0.125(2) 0.0788(13) 0.0656(11) -0.0121(10) 0.0154(12) -0.0078(13)
C45 0.072(5) 0.080(5) 0.061(4) -0.002(4) 0.002(4) -0.011(4)

loop_
_atom_type_symbol
_atom_type_description
_atom_type_scat_dispersion_real
_atom_type_scat_dispersion_imag
_atom_type_scat_source
C C 0.0181 0.0091 'International Tables Vol C Tables 4.2.6.8 and 6.1.1.4'
H H 0.0000 0.0000 'International Tables Vol C Tables 4.2.6.8 and 6.1.1.4'
B B 0.0090 0.0039 'International Tables Vol C Tables 4.2.6.8 and 6.1.1.4'
N N 0.0311 0.0180 'International Tables Vol C Tables 4.2.6.8 and 6.1.1.4'
O O 0.0492 0.0322 'International Tables Vol C Tables 4.2.6.8 and 6.1.1.4'
F F 0.0727 0.0534 'International Tables Vol C Tables 4.2.6.8 and 6.1.1.4'
Cl Cl 0.3639 0.7018 'International Tables Vol C Tables 4.2.6.8 and 6.1.1.4'

loop_
_geom_angle_atom_site_label_1
_geom_angle_atom_site_label_2
_geom_angle_atom_site_label_3
_geom_angle
C13 O1 C16 116.9(4)
C23 O2 C20 125.8(13)
C44A O3 C41 122.8(13)
C44B O3 C41 123.1(13)
C1 N1 C4 108.2(4)
C1 N1 B1 128.5(4)
C4 N1 B1 123.3(4)
C9 N2 C6 107.7(4)
C9 N2 B1 127.4(4)
C6 N2 B1 123.4(4)
N1 C1 C2 109.7(4)
N1 C1 C10 124.6(5)
C2 C1 C10 125.7(4)
C3 C2 C1 106.1(4)
C3 C2 C17 125.1(5)
C1 C2 C17 128.8(4)
C2 C3 C4 108.6(4)
C2 C3 H3 125.7
C4 C3 H3 125.7
C5 C4 N1 121.9(5)
C5 C4 C3 130.5(5)
N1 C4 C3 107.5(4)
C6 C5 C4 121.5(4)
C6 C5 C24 118.6(4)
C4 C5 C24 119.9(5)
C5 C6 N2 121.5(4)
C5 C6 C7 130.3(5)
N2 C6 C7 108.1(5)
C8 C7 C6 107.4(4)
C8 C7 H7 126.3
C6 C7 H7 126.3
C7 C8 C9 107.8(4)
C7 C8 C31 125.1(4)
C9 C8 C31 127.1(5)
N2 C9 C8 108.9(4)
N2 C9 C38 124.0(4)
C8 C9 C38 127.0(5)
C15 C10 C11 117.2(4)
C15 C10 C1 122.3(4)
C11 C10 C1 120.5(4)
C12 C11 C10 120.6(5)
C12 C11 H11 119.7
C10 C11 H11 119.7
C13 C12 C11 120.1(4)
C13 C12 H12 119.9
C11 C12 H12 119.9
C12 C13 O1 124.6(4)
C12 C13 C14 120.6(4)
O1 C13 C14 114.8(4)
C15 C14 C13 119.7(5)
C15 C14 H14 120.1
C13 C14 H14 120.1
C14 C15 C10 121.7(4)
C14 C15 H15 119.1
C10 C15 H15 119.1
O1 C16 H16A 109.5
O1 C16 H16B 109.5
H16A C16 H16B 109.5
O1 C16 H16C 109.5
H16A C16 H16C 109.5
H16B C16 H16C 109.5
C18 C17 C22 117.8(5)
C18 C17 C2 120.5(5)
C22 C17 C2 121.4(5)
C19 C18 C17 121.1(6)
C19 C18 H18 119.5
C17 C18 H18 119.5
C20 C19 C18 119.8(6)
C20 C19 H19 120.1
C18 C19 H19 120.1
C19 C20 C21 120.1(6)
C19 C20 O2 115.8(7)
C21 C20 O2 124.1(7)
C22 C21 C20 120.1(6)
C22 C21 H21 119.9
C20 C21 H21 119.9
C21 C22 C17 120.6(5)
C21 C22 H22 119.7
C17 C22 H22 119.7
O2 C23 H23A 109.5
O2 C23 H23B 109.5
H23A C23 H23B 109.5
O2 C23 H23C 109.5
H23A C23 H23C 109.5
H23B C23 H23C 109.5
C25 C24 C29 120.2(5)
C25 C24 C5 119.9(5)
C29 C24 C5 119.9(5)
C24 C25 C26 119.8(6)
C24 C25 H25 120.1
C26 C25 H25 120.1
C27 C26 C25 119.8(6)
C27 C26 H26 120.1
C25 C26 H26 120.1
C26 C27 C28 120.5(6)
C26 C27 C30 119.7(7)
C28 C27 C30 119.8(7)
C29 C28 C27 118.9(7)
C29 C28 H28 120.5
C27 C28 H28 120.5
C28 C29 C24 120.8(7)
C28 C29 H29 119.6
C24 C29 H29 119.6
N3 C30 C27 177.7(10)
C32 C31 C36 119.9(5)
C32 C31 C8 118.8(5)
C36 C31 C8 121.2(4)
C31 C32 C33 119.5(5)
C31 C32 H32 120.2
C33 C32 H32 120.2
C34 C33 C32 119.5(5)
C34 C33 H33 120.3
C32 C33 H33 120.3
C33 C34 C35 121.7(5)
C33 C34 C37 120.1(5)
C35 C34 C37 118.2(6)
C36 C35 C34 119.1(5)
C36 C35 H35 120.5
C34 C35 H35 120.5
C35 C36 C31 120.4(5)
C35 C36 H36 119.8
C31 C36 H36 119.8
N4 C37 C34 174.2(8)
C43 C38 C39 117.8(5)
C43 C38 C9 123.4(4)
C39 C38 C9 118.8(5)
C40 C39 C38 120.9(6)
C40 C39 H39 119.5
C38 C39 H39 119.5
C41 C40 C39 119.7(6)
C41 C40 H40 120.1
C39 C40 H40 120.1
O3 C41 C40 119.8(6)
O3 C41 C42 120.4(7)
C40 C41 C42 119.8(6)
C43 C42 C41 120.3(6)
C43 C42 H42 119.8
C41 C42 H42 119.8
C42 C43 C38 121.4(5)
C42 C43 H43 119.3
C38 C43 H43 119.3
O3 C44A H44A 109.5
O3 C44A H44B 109.5
H44A C44A H44B 109.5
O3 C44A H44C 109.5
H44A C44A H44C 109.5
H44B C44A H44C 109.5
O3 C44B H44D 109.5
O3 C44B H44E 109.5
H44D C44B H44E 109.5
O3 C44B H44F 109.5
H44D C44B H44F 109.5
H44E C44B H44F 109.5
F1 B1 F2 111.6(4)
F1 B1 N2 111.9(4)
F2 B1 N2 106.7(4)
F1 B1 N1 109.0(4)
F2 B1 N1 110.1(4)
N2 B1 N1 107.4(4)
Cl1 C45 Cl2 110.5(5)
Cl1 C45 Cl3 112.7(5)
Cl2 C45 Cl3 108.0(5)
Cl1 C45 H45 108.5
Cl2 C45 H45 108.5
Cl3 C45 H45 108.5

loop_
_geom_bond_atom_site_label_1
_geom_bond_atom_site_label_2
_geom_bond_distance
F1 B1 1.360(6)
F2 B1 1.395(6)
O1 C13 1.379(6)
O1 C16 1.435(6)
O2 C23 1.328(17)
O2 C20 1.392(9)
O3 C44A 1.201(19)
O3 C44B 1.32(3)
O3 C41 1.365(8)
N1 C1 1.344(6)
N1 C4 1.398(6)
N1 B1 1.576(7)
N2 C9 1.361(7)
N2 C6 1.402(6)
N2 B1 1.570(6)
N3 C30 1.145(9)
N4 C37 1.151(9)
C1 C2 1.437(7)
C1 C10 1.462(6)
C2 C3 1.372(7)
C2 C17 1.468(7)
C3 C4 1.417(8)
C3 H3 0.9500
C4 C5 1.384(7)
C5 C6 1.382(8)
C5 C24 1.486(7)
C6 C7 1.415(7)
C7 C8 1.372(8)
C7 H7 0.9500
C8 C9 1.418(7)
C8 C31 1.491(7)
C9 C38 1.451(7)
C10 C15 1.405(7)
C10 C11 1.420(7)
C11 C12 1.389(7)
C11 H11 0.9500
C12 C13 1.374(7)
C12 H12 0.9500
C13 C14 1.387(7)
C14 C15 1.374(7)
C14 H14 0.9500
C15 H15 0.9500
C16 H16A 0.9800
C16 H16B 0.9800
C16 H16C 0.9800
C17 C18 1.384(8)
C17 C22 1.404(7)
C18 C19 1.381(10)
C18 H18 0.9500
C19 C20 1.370(10)
C19 H19 0.9500
C20 C21 1.374(11)
C21 C22 1.373(9)
C21 H21 0.9500
C22 H22 0.9500
C23 H23A 0.9800
C23 H23B 0.9800
C23 H23C 0.9800
C24 C25 1.379(8)
C24 C29 1.392(9)
C25 C26 1.406(8)
C25 H25 0.9500
C26 C27 1.362(11)
C26 H26 0.9500
C27 C28 1.424(11)
C27 C30 1.444(9)
C28 C29 1.366(9)
C28 H28 0.9500
C29 H29 0.9500
C31 C32 1.395(7)
C31 C36 1.401(8)
C32 C33 1.396(8)
C32 H32 0.9500
C33 C34 1.362(8)
C33 H33 0.9500
C34 C35 1.405(8)
C34 C37 1.451(8)
C35 C36 1.363(8)
C35 H35 0.9500
C36 H36 0.9500
C38 C43 1.382(7)
C38 C39 1.410(7)
C39 C40 1.381(10)
C39 H39 0.9500
C40 C41 1.379(11)
C40 H40 0.9500
C41 C42 1.386(9)
C42 C43 1.369(8)
C42 H42 0.9500
C43 H43 0.9500
C44A H44A 0.9800
C44A H44B 0.9800
C44A H44C 0.9800
C44B H44D 0.9800
C44B H44E 0.9800
C44B H44F 0.9800
Cl1 C45 1.732(8)
Cl2 C45 1.761(9)
Cl3 C45 1.774(9)
C45 H45 1.0000

loop_
_platon_squeeze_void_nr
_platon_squeeze_void_average_x
_platon_squeeze_void_average_y
_platon_squeeze_void_average_z
_platon_squeeze_void_volume
_platon_squeeze_void_count_electrons
_platon_squeeze_void_content
1 0.376 0.302 0.429 117 52 ' '
2 0.624 0.697 0.571 117 52 ' '
